data_2219682
loop_
_publ_author_name
'Li, Yong Hua'
'Zhao, Min Min'
'Zhang, Yuan'

_publ_section_title
;
 2-Butyl-1,3-diphenyl-2,3-dihydro-1<i>H</i>-naphtho[1,2-<i>e</i>][1,3]oxazine
;
_journal_coeditor_code PV2101
_journal_issue 10
_journal_name_full 'Acta Crystallographica Section E'
_journal_page_first o1972
_journal_paper_doi 10.1107/S1600536808029383
_journal_volume 64
_journal_year 2008
_chemical_formula_iupac 'C28 H27 N O'
_chemical_formula_moiety 'C28 H27 N O'
_chemical_formula_sum 'C28 H27 N O'
_chemical_formula_weight 393.51
_chemical_name_systematic
;
2-Butyl-1,3-diphenyl-2,3-dihydro-1<i>H</i>-naphtho[1,2-<i>e</i>][1,3]oxazine
;
_space_group_IT_number 2
_symmetry_cell_setting triclinic
_symmetry_space_group_name_Hall '-P 1'
_symmetry_space_group_name_H-M 'P -1'
_atom_sites_solution_hydrogens geom
_atom_sites_solution_primary direct
_atom_sites_solution_secondary difmap
_audit_creation_method SHELXL97
_cell_angle_alpha 96.2190(10)
_cell_angle_beta 98.366(2)
_cell_angle_gamma 97.274(2)
_cell_formula_units_Z 2
_cell_length_a 8.8959(15)
_cell_length_b 10.7589(16)
_cell_length_c 11.8401(18)
_cell_measurement_reflns_used 2254
_cell_measurement_temperature 293(2)
_cell_measurement_theta_max 27.4719
_cell_measurement_theta_min 2.3386
_cell_volume 1102.8(3)
_computing_cell_refinement 'CrystalClear (Rigaku, 2005)'
_computing_data_collection 'CrystalClear (Rigaku, 2005)'
_computing_data_reduction 'CrystalClear (Rigaku, 2005)'
_computing_molecular_graphics 'SHELXTL/PC (Sheldrick, 2008)'
_computing_publication_material 'SHELXTL/PC (Sheldrick, 2008)'
_computing_structure_refinement 'SHELXL97 (Sheldrick, 2008)'
_computing_structure_solution 'SHELXS97 (Sheldrick, 2008)'
_diffrn_ambient_temperature 293(2)
_diffrn_detector_area_resol_mean 13.6612
_diffrn_measured_fraction_theta_full 0.993
_diffrn_measured_fraction_theta_max 0.993
_diffrn_measurement_device_type 'Rigaku SCXmini'
_diffrn_measurement_method '\w scan'
_diffrn_radiation_monochromator graphite
_diffrn_radiation_source 'fine-focus sealed tube'
_diffrn_radiation_type MoK\a
_diffrn_radiation_wavelength 0.71073
_diffrn_reflns_av_R_equivalents 0.0412
_diffrn_reflns_av_sigmaI/netI 0.0635
_diffrn_reflns_limit_h_max 10
_diffrn_reflns_limit_h_min -10
_diffrn_reflns_limit_k_max 13
_diffrn_reflns_limit_k_min -13
_diffrn_reflns_limit_l_max 14
_diffrn_reflns_limit_l_min -14
_diffrn_reflns_number 10108
_diffrn_reflns_theta_full 26.00
_diffrn_reflns_theta_max 26.00
_diffrn_reflns_theta_min 2.34
_diffrn_standards_number 0
_exptl_absorpt_coefficient_mu 0.071
_exptl_absorpt_correction_T_max 0.9768
_exptl_absorpt_correction_T_min 0.9654
_exptl_absorpt_correction_type multi-scan
_exptl_absorpt_process_details '(CrystalClear; Rigaku, 2005)'
_exptl_crystal_colour colourless
_exptl_crystal_density_diffrn 1.185
_exptl_crystal_density_method 'not measured'
_exptl_crystal_description prism
_exptl_crystal_F_000 420
_exptl_crystal_size_max 0.20
_exptl_crystal_size_mid 0.18
_exptl_crystal_size_min 0.15
_refine_diff_density_max 0.260
_refine_diff_density_min -0.344
_refine_ls_extinction_method none
_refine_ls_goodness_of_fit_ref 1.019
_refine_ls_hydrogen_treatment constr
_refine_ls_matrix_type full
_refine_ls_number_parameters 272
_refine_ls_number_reflns 4302
_refine_ls_number_restraints 0
_refine_ls_restrained_S_all 1.019
_refine_ls_R_factor_all 0.1280
_refine_ls_R_factor_gt 0.0721
_refine_ls_shift/su_max 0.000
_refine_ls_shift/su_mean 0.000
_refine_ls_structure_factor_coef Fsqd
_refine_ls_weighting_details 'calc w = 1/[\s^2^(Fo^2^)+(0.1501P)^2^] where P=(Fo^2^+2Fc^2^)/3'
_refine_ls_weighting_scheme calc
_refine_ls_wR_factor_gt 0.2023
_refine_ls_wR_factor_ref 0.2622
_reflns_number_gt 2352
_reflns_number_total 4302
_reflns_threshold_expression I>2\s(I)
_cod_data_source_file pv2101.cif
_cod_data_source_block I
_cod_database_code 2219682
_cod_database_fobs_code 2219682

loop_
_symmetry_equiv_pos_as_xyz
'x, y, z'
'-x, -y, -z'

loop_
_atom_site_type_symbol
_atom_site_label
_atom_site_fract_x
_atom_site_fract_y
_atom_site_fract_z
_atom_site_U_iso_or_equiv
_atom_site_adp_type
_atom_site_calc_flag
_atom_site_refinement_flags
_atom_site_occupancy
C C1 -0.0487(3) 0.6705(3) 0.1444(2) 0.0520(7) Uani d . 1
C C10 -0.0728(3) 0.7223(3) 0.2512(2) 0.0486(7) Uani d . 1
C C16 0.3447(3) 0.8083(3) 0.1275(2) 0.0489(7) Uani d . 1
C C9 -0.2156(3) 0.6833(3) 0.2883(3) 0.0551(7) Uani d . 1
C C11 0.0504(3) 0.8228(3) 0.3234(2) 0.0522(7) Uani d . 1
H H5 -0.0016 0.8926 0.3505 0.063 Uiso calc R 1
C C2 -0.1621(3) 0.5819(3) 0.0713(3) 0.0604(8) Uani d . 1
H H6 -0.1439 0.5486 -0.0004 0.073 Uiso calc R 1
C C22 0.2099(3) 0.7704(3) 0.1862(2) 0.0505(7) Uani d . 1
H H7 0.2422 0.7124 0.2402 0.061 Uiso calc R 1
C C4 -0.3288(3) 0.5932(3) 0.2146(3) 0.0599(8) Uani d . 1
C C23 0.1350(3) 0.7789(3) 0.4296(2) 0.0517(7) Uani d . 1
C C12 0.1042(3) 0.9693(3) 0.1822(2) 0.0571(7) Uani d . 1
H H10A -0.0048 0.9450 0.1546 0.069 Uiso calc R 1
H H10B 0.1561 0.9711 0.1156 0.069 Uiso calc R 1
C C21 0.4792(3) 0.8709(3) 0.1948(3) 0.0621(8) Uani d . 1
H H11 0.4811 0.8926 0.2732 0.074 Uiso calc R 1
C C3 -0.2976(3) 0.5457(3) 0.1064(3) 0.0689(9) Uani d . 1
H H12 -0.3719 0.4880 0.0575 0.083 Uiso calc R 1
C C8 -0.2484(4) 0.7299(3) 0.3967(3) 0.0677(9) Uani d . 1
H H13 -0.1762 0.7890 0.4460 0.081 Uiso calc R 1
C C24 0.1235(3) 0.6555(3) 0.4499(2) 0.0560(7) Uani d . 1
H H14 0.0583 0.5941 0.3977 0.067 Uiso calc R 1
C C17 0.3449(4) 0.7784(3) 0.0112(3) 0.0641(8) Uani d . 1
H H15 0.2562 0.7370 -0.0362 0.077 Uiso calc R 1
C C5 -0.4699(3) 0.5539(4) 0.2525(4) 0.0777(10) Uani d . 1
H H16 -0.5451 0.4959 0.2046 0.093 Uiso calc R 1
C C13 0.1311(4) 1.1005(3) 0.2498(3) 0.0712(9) Uani d . 1
H H17A 0.0864 1.0966 0.3196 0.085 Uiso calc R 1
H H17B 0.2408 1.1267 0.2724 0.085 Uiso calc R 1
C C19 0.6094(4) 0.8710(3) 0.0332(3) 0.0733(10) Uani d . 1
H H18 0.6979 0.8914 0.0018 0.088 Uiso calc R 1
C C18 0.4781(4) 0.8101(4) -0.0357(3) 0.0799(10) Uani d . 1
H H19 0.4773 0.7898 -0.1141 0.096 Uiso calc R 1
C C7 -0.3862(4) 0.6891(4) 0.4304(3) 0.0834(11) Uani d . 1
H H20 -0.4062 0.7209 0.5021 0.100 Uiso calc R 1
C C20 0.6101(4) 0.9016(3) 0.1482(3) 0.0717(9) Uani d . 1
H H21 0.6991 0.9434 0.1952 0.086 Uiso calc R 1
C C14 0.0657(5) 1.1976(4) 0.1856(3) 0.0914(12) Uani d . 1
H H4 -0.0446 1.1733 0.1661 0.110 Uiso calc R 1
H H22B 0.1067 1.1986 0.1141 0.110 Uiso calc R 1
C C25 0.2064(4) 0.6200(4) 0.5459(3) 0.0716(9) Uani d . 1
H H23 0.1957 0.5354 0.5574 0.086 Uiso calc R 1
C C6 -0.4955(4) 0.6004(4) 0.3579(4) 0.0896(12) Uani d . 1
H H24 -0.5874 0.5726 0.3821 0.108 Uiso calc R 1
C C28 0.2381(4) 0.8682(3) 0.5083(3) 0.0834(11) Uani d . 1
H H25 0.2524 0.9524 0.4960 0.100 Uiso calc R 1
C C26 0.3032(5) 0.7066(4) 0.6236(3) 0.0845(11) Uani d . 1
H H26 0.3579 0.6821 0.6885 0.101 Uiso calc R 1
C C27 0.3192(5) 0.8298(4) 0.6054(3) 0.1023(14) Uani d . 1
H H27 0.3853 0.8896 0.6585 0.123 Uiso calc R 1
C C15 0.0978(6) 1.3295(4) 0.2499(4) 0.1108(15) Uani d . 1
H H3 0.0502 1.3314 0.3177 0.166 Uiso calc R 1
H H2 0.0570 1.3872 0.2013 0.166 Uiso calc R 1
H H1 0.2067 1.3539 0.2716 0.166 Uiso calc R 1
N N1 0.1605(2) 0.8740(2) 0.25219(18) 0.0489(6) Uani d . 1
O O1 0.0848(2) 0.69988(18) 0.10138(16) 0.0578(6) Uani d . 1

loop_
_atom_site_aniso_label
_atom_site_aniso_U_11
_atom_site_aniso_U_22
_atom_site_aniso_U_33
_atom_site_aniso_U_12
_atom_site_aniso_U_13
_atom_site_aniso_U_23
C1 0.0460(15) 0.0516(17) 0.0593(16) 0.0120(12) 0.0086(13) 0.0048(13)
C10 0.0449(14) 0.0492(16) 0.0540(15) 0.0082(11) 0.0119(12) 0.0108(12)
C16 0.0508(15) 0.0450(15) 0.0544(15) 0.0123(11) 0.0143(13) 0.0080(12)
C9 0.0489(16) 0.0567(18) 0.0652(18) 0.0162(13) 0.0125(14) 0.0187(14)
C11 0.0547(16) 0.0477(16) 0.0566(16) 0.0118(12) 0.0161(13) 0.0024(12)
C2 0.0490(17) 0.0607(19) 0.0671(18) 0.0078(13) 0.0032(14) -0.0033(15)
C22 0.0513(16) 0.0473(16) 0.0521(15) 0.0100(12) 0.0067(13) 0.0010(12)
C4 0.0422(15) 0.0596(19) 0.082(2) 0.0098(13) 0.0107(15) 0.0226(16)
C23 0.0565(16) 0.0527(17) 0.0462(14) 0.0079(12) 0.0123(13) 0.0020(12)
C12 0.0645(17) 0.0514(17) 0.0589(17) 0.0157(13) 0.0144(14) 0.0083(13)
C21 0.0573(18) 0.066(2) 0.0652(18) 0.0055(14) 0.0170(15) 0.0125(15)
C3 0.0478(17) 0.060(2) 0.093(2) 0.0083(14) -0.0060(17) 0.0046(17)
C8 0.0602(18) 0.075(2) 0.075(2) 0.0158(15) 0.0238(16) 0.0203(17)
C24 0.0505(16) 0.0596(19) 0.0590(17) 0.0018(13) 0.0138(13) 0.0127(14)
C17 0.0610(18) 0.070(2) 0.0643(18) 0.0091(15) 0.0206(15) 0.0082(15)
C5 0.0448(17) 0.081(2) 0.112(3) 0.0058(15) 0.0152(19) 0.033(2)
C13 0.090(2) 0.0544(19) 0.073(2) 0.0154(16) 0.0162(18) 0.0122(15)
C19 0.063(2) 0.071(2) 0.098(3) 0.0118(16) 0.041(2) 0.0249(19)
C18 0.094(3) 0.088(3) 0.067(2) 0.018(2) 0.038(2) 0.0108(18)
C7 0.068(2) 0.107(3) 0.094(3) 0.025(2) 0.044(2) 0.036(2)
C20 0.0578(19) 0.069(2) 0.090(2) 0.0049(15) 0.0180(18) 0.0160(18)
C14 0.125(3) 0.066(2) 0.097(3) 0.034(2) 0.033(3) 0.024(2)
C25 0.070(2) 0.082(2) 0.069(2) 0.0103(17) 0.0176(18) 0.0276(18)
C6 0.054(2) 0.112(3) 0.118(3) 0.020(2) 0.029(2) 0.048(3)
C28 0.111(3) 0.062(2) 0.068(2) 0.0097(19) -0.001(2) -0.0060(17)
C26 0.101(3) 0.098(3) 0.057(2) 0.021(2) 0.008(2) 0.021(2)
C27 0.130(4) 0.096(3) 0.064(2) 0.018(3) -0.024(2) -0.015(2)
C15 0.165(4) 0.064(3) 0.117(3) 0.037(3) 0.050(3) 0.012(2)
N1 0.0543(13) 0.0453(13) 0.0494(12) 0.0119(10) 0.0120(10) 0.0063(10)
O1 0.0514(11) 0.0605(13) 0.0576(12) 0.0002(9) 0.0120(9) -0.0051(9)

loop_
_atom_type_symbol
_atom_type_description
_atom_type_scat_dispersion_real
_atom_type_scat_dispersion_imag
_atom_type_scat_source
C C 0.0033 0.0016 'International Tables Vol C Tables 4.2.6.8 and 6.1.1.4'
H H 0.0000 0.0000 'International Tables Vol C Tables 4.2.6.8 and 6.1.1.4'
N N 0.0061 0.0033 'International Tables Vol C Tables 4.2.6.8 and 6.1.1.4'
O O 0.0106 0.0060 'International Tables Vol C Tables 4.2.6.8 and 6.1.1.4'

loop_
_geom_angle_atom_site_label_1
_geom_angle_atom_site_label_2
_geom_angle_atom_site_label_3
_geom_angle
O1 C1 C10 123.4(2)
O1 C1 C2 115.1(2)
C10 C1 C2 121.5(3)
C1 C10 C9 118.7(3)
C1 C10 C11 119.1(2)
C9 C10 C11 122.1(2)
C17 C16 C21 117.9(3)
C17 C16 C22 123.8(3)
C21 C16 C22 118.3(2)
C8 C9 C4 118.2(3)
C8 C9 C10 122.3(3)
C4 C9 C10 119.4(3)
N1 C11 C23 110.4(2)
N1 C11 C10 110.7(2)
C23 C11 C10 114.3(2)
N1 C11 H5 107.0
C23 C11 H5 107.0
C10 C11 H5 107.0
C3 C2 C1 119.6(3)
C3 C2 H6 120.2
C1 C2 H6 120.2
N1 C22 O1 111.8(2)
N1 C22 C16 114.3(2)
O1 C22 C16 109.3(2)
N1 C22 H7 107.0
O1 C22 H7 107.0
C16 C22 H7 107.0
C3 C4 C5 122.0(3)
C3 C4 C9 118.9(3)
C5 C4 C9 119.2(3)
C24 C23 C28 117.5(3)
C24 C23 C11 123.8(2)
C28 C23 C11 118.6(3)
N1 C12 C13 112.2(2)
N1 C12 H10A 109.2
C13 C12 H10A 109.2
N1 C12 H10B 109.2
C13 C12 H10B 109.2
H10A C12 H10B 107.9
C20 C21 C16 121.6(3)
C20 C21 H11 119.2
C16 C21 H11 119.2
C2 C3 C4 121.8(3)
C2 C3 H12 119.1
C4 C3 H12 119.1
C7 C8 C9 120.9(3)
C7 C8 H13 119.6
C9 C8 H13 119.6
C23 C24 C25 121.6(3)
C23 C24 H14 119.2
C25 C24 H14 119.2
C16 C17 C18 120.3(3)
C16 C17 H15 119.8
C18 C17 H15 119.8
C6 C5 C4 120.4(4)
C6 C5 H16 119.8
C4 C5 H16 119.8
C14 C13 C12 114.1(3)
C14 C13 H17A 108.7
C12 C13 H17A 108.7
C14 C13 H17B 108.7
C12 C13 H17B 108.7
H17A C13 H17B 107.6
C20 C19 C18 119.7(3)
C20 C19 H18 120.1
C18 C19 H18 120.1
C19 C18 C17 120.4(3)
C19 C18 H19 119.8
C17 C18 H19 119.8
C8 C7 C6 120.3(4)
C8 C7 H20 119.8
C6 C7 H20 119.8
C19 C20 C21 120.1(3)
C19 C20 H21 120.0
C21 C20 H21 120.0
C13 C14 C15 114.6(4)
C13 C14 H4 108.6
C15 C14 H4 108.6
C13 C14 H22B 108.6
C15 C14 H22B 108.6
H4 C14 H22B 107.6
C26 C25 C24 120.9(3)
C26 C25 H23 119.5
C24 C25 H23 119.5
C5 C6 C7 121.0(3)
C5 C6 H24 119.5
C7 C6 H24 119.5
C27 C28 C23 119.6(3)
C27 C28 H25 120.2
C23 C28 H25 120.2
C25 C26 C27 119.1(3)
C25 C26 H26 120.4
C27 C26 H26 120.4
C26 C27 C28 121.2(4)
C26 C27 H27 119.4
C28 C27 H27 119.4
C14 C15 H3 109.5
C14 C15 H2 109.5
H3 C15 H2 109.5
C14 C15 H1 109.5
H3 C15 H1 109.5
H2 C15 H1 109.5
C22 N1 C11 109.0(2)
C22 N1 C12 113.8(2)
C11 N1 C12 113.8(2)
C1 O1 C22 113.8(2)

loop_
_geom_bond_atom_site_label_1
_geom_bond_atom_site_label_2
_geom_bond_distance
C1 O1 1.373(3)
C1 C10 1.383(4)
C1 C2 1.414(4)
C10 C9 1.432(4)
C10 C11 1.526(4)
C16 C17 1.379(4)
C16 C21 1.386(4)
C16 C22 1.506(4)
C9 C8 1.411(4)
C9 C4 1.425(4)
C11 N1 1.477(3)
C11 C23 1.520(4)
C11 H5 0.9800
C2 C3 1.356(4)
C2 H6 0.9300
C22 N1 1.443(3)
C22 O1 1.456(3)
C22 H7 0.9800
C4 C3 1.406(5)
C4 C5 1.424(4)
C23 C24 1.369(4)
C23 C28 1.402(4)
C12 N1 1.477(3)
C12 C13 1.519(4)
C12 H10A 0.9700
C12 H10B 0.9700
C21 C20 1.379(4)
C21 H11 0.9300
C3 H12 0.9300
C8 C7 1.378(4)
C8 H13 0.9300
C24 C25 1.379(4)
C24 H14 0.9300
C17 C18 1.399(4)
C17 H15 0.9300
C5 C6 1.355(5)
C5 H16 0.9300
C13 C14 1.485(5)
C13 H17A 0.9700
C13 H17B 0.9700
C19 C20 1.364(5)
C19 C18 1.368(5)
C19 H18 0.9300
C18 H19 0.9300
C7 C6 1.392(5)
C7 H20 0.9300
C20 H21 0.9300
C14 C15 1.508(5)
C14 H4 0.9700
C14 H22B 0.9700
C25 C26 1.356(5)
C25 H23 0.9300
C6 H24 0.9300
C28 C27 1.396(5)
C28 H25 0.9300
C26 C27 1.358(6)
C26 H26 0.9300
C27 H27 0.9300
C15 H3 0.9600
C15 H2 0.9600
C15 H1 0.9600

loop_
_geom_hbond_atom_site_label_D
_geom_hbond_atom_site_label_H
_geom_hbond_atom_site_label_A
_geom_hbond_distance_DH
_geom_hbond_distance_HA
_geom_hbond_distance_DA
_geom_hbond_angle_DHA
C17 H15 O1 0.93 2.42 2.762(4) 102

loop_
_geom_torsion_atom_site_label_1
_geom_torsion_atom_site_label_2
_geom_torsion_atom_site_label_3
_geom_torsion_atom_site_label_4
_geom_torsion
O1 C1 C10 C9 -179.0(2)
C2 C1 C10 C9 0.9(4)
O1 C1 C10 C11 3.4(4)
C2 C1 C10 C11 -176.7(2)
C1 C10 C9 C8 178.9(3)
C11 C10 C9 C8 -3.6(4)
C1 C10 C9 C4 -0.3(4)
C11 C10 C9 C4 177.2(2)
C1 C10 C11 N1 15.7(3)
C9 C10 C11 N1 -161.8(2)
C1 C10 C11 C23 -109.8(3)
C9 C10 C11 C23 72.7(3)
O1 C1 C2 C3 179.4(2)
C10 C1 C2 C3 -0.5(4)
C17 C16 C22 N1 -126.3(3)
C21 C16 C22 N1 57.3(3)
C17 C16 C22 O1 -0.2(4)
C21 C16 C22 O1 -176.6(2)
C8 C9 C4 C3 -179.9(3)
C10 C9 C4 C3 -0.6(4)
C8 C9 C4 C5 0.1(4)
C10 C9 C4 C5 179.4(3)
N1 C11 C23 C24 -114.6(3)
C10 C11 C23 C24 11.1(4)
N1 C11 C23 C28 61.4(3)
C10 C11 C23 C28 -172.9(3)
C17 C16 C21 C20 -0.6(4)
C22 C16 C21 C20 176.0(3)
C1 C2 C3 C4 -0.5(5)
C5 C4 C3 C2 -179.0(3)
C9 C4 C3 C2 1.1(5)
C4 C9 C8 C7 0.2(4)
C10 C9 C8 C7 -179.1(3)
C28 C23 C24 C25 1.9(4)
C11 C23 C24 C25 178.0(3)
C21 C16 C17 C18 0.5(5)
C22 C16 C17 C18 -176.0(3)
C3 C4 C5 C6 179.2(3)
C9 C4 C5 C6 -0.8(5)
N1 C12 C13 C14 -175.6(3)
C20 C19 C18 C17 -0.5(5)
C16 C17 C18 C19 0.0(5)
C9 C8 C7 C6 0.2(5)
C18 C19 C20 C21 0.3(5)
C16 C21 C20 C19 0.2(5)
C12 C13 C14 C15 -177.4(3)
C23 C24 C25 C26 -0.3(5)
C4 C5 C6 C7 1.2(6)
C8 C7 C6 C5 -0.9(6)
C24 C23 C28 C27 -2.6(5)
C11 C23 C28 C27 -178.9(3)
C24 C25 C26 C27 -0.6(6)
C25 C26 C27 C28 -0.1(7)
C23 C28 C27 C26 1.8(6)
O1 C22 N1 C11 66.5(3)
C16 C22 N1 C11 -168.7(2)
O1 C22 N1 C12 -61.7(3)
C16 C22 N1 C12 63.1(3)
C23 C11 N1 C22 79.0(3)
C10 C11 N1 C22 -48.7(3)
C23 C11 N1 C12 -152.9(2)
C10 C11 N1 C12 79.5(3)
C13 C12 N1 C22 -150.4(3)
C13 C12 N1 C11 84.0(3)
C10 C1 O1 C22 11.7(4)
C2 C1 O1 C22 -168.2(2)
N1 C22 O1 C1 -47.0(3)
C16 C22 O1 C1 -174.6(2)
